data_7030764
loop_
_publ_author_name
'Panja, Anangamohan'

_publ_section_title
;
 Exclusive selectivity of multidentate ligands independent on the
 oxidation state of cobalt: influence of steric hindrance on dioxygen
 binding and phenoxazinone synthase activity.
;
_journal_issue 21
_journal_name_full 'Dalton transactions (Cambridge, England : 2003)'
_journal_page_first 7760
_journal_page_last 7770
_journal_paper_doi 10.1039/c3dt53546k
_journal_volume 43
_journal_year 2014
_chemical_formula_sum 'C40 H54 Cl4 Co2 N10 O18'
_chemical_formula_weight 1222.59
_chemical_name_systematic
;
 ?
;
_space_group_IT_number 15
_symmetry_cell_setting monoclinic
_symmetry_space_group_name_Hall '-C 2yc'
_symmetry_space_group_name_H-M 'C 1 2/c 1'
_atom_sites_solution_hydrogens geom
_atom_sites_solution_primary direct
_atom_sites_solution_secondary difmap
_audit_creation_method SHELXL-97
_cell_angle_alpha 90.00
_cell_angle_beta 110.357(2)
_cell_angle_gamma 90.00
_cell_formula_units_Z 4
_cell_length_a 20.0273(6)
_cell_length_b 12.7577(5)
_cell_length_c 21.1058(8)
_cell_measurement_temperature 150(2)
_cell_volume 5055.8(3)
_computing_cell_refinement 'BRUKER APEX-II'
_computing_data_collection 'BRUKER APEX-II'
_computing_data_reduction 'BRUKER APEX-II'
_computing_molecular_graphics 'ORTEP-3 (Farrugia, 1997) and Mercury (CCDC)'
_computing_publication_material 'shelxl-97 (Sheldrick, 1997)'
_computing_structure_refinement 'SHELXL-97 (Sheldrick, 1997)'
_computing_structure_solution 'Shelxs-97 (Sheldrick, 1990)'
_diffrn_ambient_temperature 150(2)
_diffrn_detector_area_resol_mean 9
_diffrn_measured_fraction_theta_full 0.991
_diffrn_measured_fraction_theta_max 0.991
_diffrn_measurement_device_type 'CCD AREA DETECTOR'
_diffrn_measurement_method CCD
_diffrn_radiation_monochromator 'horizonally mounted graphite crystal'
_diffrn_radiation_source 'fine-focus sealed tube'
_diffrn_radiation_type MoK\a
_diffrn_radiation_wavelength 0.71073
_diffrn_reflns_av_R_equivalents 0.0368
_diffrn_reflns_av_sigmaI/netI 0.0352
_diffrn_reflns_limit_h_max 25
_diffrn_reflns_limit_h_min -24
_diffrn_reflns_limit_k_max 15
_diffrn_reflns_limit_k_min -15
_diffrn_reflns_limit_l_max 26
_diffrn_reflns_limit_l_min -26
_diffrn_reflns_number 18412
_diffrn_reflns_theta_full 26.37
_diffrn_reflns_theta_max 26.37
_diffrn_reflns_theta_min 3.31
_exptl_absorpt_coefficient_mu 0.950
_exptl_absorpt_correction_T_max 0.863
_exptl_absorpt_correction_T_min 0.732
_exptl_absorpt_correction_type multi-scan
_exptl_absorpt_process_details SADABS
_exptl_crystal_colour dark-brown
_exptl_crystal_density_diffrn 1.606
_exptl_crystal_density_method 'not measured'
_exptl_crystal_F_000 2520
_exptl_crystal_size_max 0.35
_exptl_crystal_size_mid 0.25
_exptl_crystal_size_min 0.20
_refine_diff_density_max 1.734
_refine_diff_density_min -0.732
_refine_diff_density_rms 0.120
_refine_ls_extinction_method none
_refine_ls_goodness_of_fit_ref 1.045
_refine_ls_hydrogen_treatment mixed
_refine_ls_matrix_type full
_refine_ls_number_parameters 366
_refine_ls_number_reflns 5119
_refine_ls_number_restraints 1
_refine_ls_restrained_S_all 1.049
_refine_ls_R_factor_all 0.1005
_refine_ls_R_factor_gt 0.0789
_refine_ls_shift/su_max 0.001
_refine_ls_shift/su_mean 0.000
_refine_ls_structure_factor_coef Fsqd
_refine_ls_weighting_details
; calc
 [0.00000+1.00000exp(0.13(sin\q/\l)^2^)]/
   [\s^2^(Fo^2^)+0.0000+39.7468*P+(0.1164P)^2^+0.0000sin\q/\l]
 where P = 0.33333Fo^2^ + 0.66667Fc^2^
;
_refine_ls_weighting_scheme calc
_refine_ls_wR_factor_gt 0.2089
_refine_ls_wR_factor_ref 0.2272
_reflns_number_gt 3970
_reflns_number_total 5119
_reflns_threshold_expression >2sigma(I)
_cod_data_source_file c3dt53546k2.cif
_cod_data_source_block complex-2
_cod_depositor_comments
;
The following automatic conversions were performed:

'_symmetry_cell_setting' value 'Monoclinic' changed to 'monoclinic'
according to
/usr/data/users/saulius/crontab/automatic-downloads/rss-feeds/RSC/lib/dictionaries/cif_core.dic
dictionary named 'cif_core.dic' version 2.4.2 from
2011-04-26.

'_exptl_absorpt_correction_type' value 'Multi-scan'
changed to 'multi-scan' according to
/usr/data/users/saulius/crontab/automatic-downloads/rss-feeds/RSC/lib/dictionaries/cif_core.dic
dictionary named 'cif_core.dic' version 2.4.2 from 2011-04-26.

Automatic conversion script
Id: cif_fix_values 2281 2013-09-26 08:29:07Z andrius 

 Adding full bibliography for 7030763--7030767.cif.
;
_cod_original_sg_symbol_H-M C2/c
_cod_database_code 7030764

loop_
_symmetry_equiv_pos_as_xyz
'x, y, z'
'-x, y, -z+1/2'
'x+1/2, y+1/2, z'
'-x+1/2, y+1/2, -z+1/2'
'-x, -y, -z'
'x, -y, z-1/2'
'-x+1/2, -y+1/2, -z'
'x+1/2, -y+1/2, z-1/2'

loop_
_atom_site_label
_atom_site_type_symbol
_atom_site_fract_x
_atom_site_fract_y
_atom_site_fract_z
_atom_site_U_iso_or_equiv
_atom_site_adp_type
_atom_site_occupancy
_atom_site_symmetry_multiplicity
_atom_site_calc_flag
_atom_site_refinement_flags
_atom_site_disorder_assembly
_atom_site_disorder_group
Co1 Co 0.27406(4) 0.14116(5) 0.08997(3) 0.0337(2) Uani 1 1 d . . .
Cl1 Cl 0.31622(9) 0.28113(12) 0.36949(7) 0.0555(5) Uani 1 1 d . . .
O1 O 0.2278(2) 0.2114(3) 0.00777(19) 0.0465(10) Uani 1 1 d . . .
N4 N 0.3042(2) 0.0225(3) 0.0499(2) 0.0340(9) Uani 1 1 d . . .
N5 N 0.3244(2) 0.0606(3) 0.1731(2) 0.0352(9) Uani 1 1 d . . .
N1 N 0.3610(2) 0.2196(3) 0.1102(2) 0.0357(9) Uani 1 1 d . . .
C18 C 0.4151(3) -0.0536(4) 0.2807(3) 0.0403(12) Uani 1 1 d . . .
H18 H 0.4455 -0.0917 0.3168 0.048 Uiso 1 1 calc R . .
O4 O 0.2651(3) 0.3635(4) 0.3489(3) 0.0691(14) Uani 1 1 d . . .
O5 O 0.3564(3) 0.2837(4) 0.3245(3) 0.0669(13) Uani 1 1 d . . .
C14 C 0.3417(3) -0.0493(4) 0.0895(2) 0.0335(10) Uani 1 1 d . . .
C19 C 0.3800(3) 0.0324(5) 0.2921(3) 0.0439(13) Uani 1 1 d . . .
H19 H 0.3868 0.0540 0.3360 0.053 Uiso 1 1 calc R . .
C5 C 0.3644(3) 0.3068(4) 0.1479(3) 0.0404(12) Uani 1 1 d . . .
C16 C 0.3599(3) -0.0246(4) 0.1621(2) 0.0333(10) Uani 1 1 d . . .
C7 C 0.2885(4) 0.4257(4) 0.1956(3) 0.0495(14) Uani 1 1 d . . .
H7A H 0.2421 0.4255 0.1992 0.074 Uiso 1 1 calc R . .
H7B H 0.2931 0.4857 0.1699 0.074 Uiso 1 1 calc R . .
H7C H 0.3241 0.4288 0.2399 0.074 Uiso 1 1 calc R . .
C6 C 0.2983(3) 0.3282(4) 0.1608(3) 0.0402(12) Uani 1 1 d . . .
N2 N 0.2500(2) 0.2586(4) 0.1372(2) 0.0412(10) Uani 1 1 d . C .
C8 C 0.1788(4) 0.2743(6) 0.1441(4) 0.068(2) Uani 1 1 d . . .
H8A H 0.1530(19) 0.299(2) 0.113(2) 0.081 Uiso 1 1 calc R A 1
H8B H 0.1821(5) 0.309(3) 0.174(2) 0.081 Uiso 1 1 calc R A 1
C1 C 0.4164(3) 0.1950(4) 0.0918(3) 0.0425(12) Uani 1 1 d . . .
H1 H 0.4134 0.1365 0.0646 0.051 Uiso 1 1 calc R . .
O2 O 0.2916(5) 0.1825(5) 0.3724(4) 0.119(3) Uani 1 1 d . . .
C15 C 0.3639(3) -0.1519(4) 0.0695(3) 0.0469(13) Uani 1 1 d . . .
H15A H 0.3486 -0.1560 0.0211 0.070 Uiso 1 1 calc R . .
H15B H 0.3426 -0.2078 0.0863 0.070 Uiso 1 1 calc R . .
H15C H 0.4148 -0.1579 0.0882 0.070 Uiso 1 1 calc R . .
C2 C 0.4783(3) 0.2544(5) 0.1120(3) 0.0482(14) Uani 1 1 d . . .
H2 H 0.5163 0.2351 0.0988 0.058 Uiso 1 1 calc R . .
C13 C 0.2690(3) 0.0051(4) -0.0230(3) 0.0433(13) Uani 1 1 d . . .
H13A H 0.2959 -0.0443 -0.0396 0.052 Uiso 1 1 calc . . .
H13B H 0.2648 0.0705 -0.0476 0.052 Uiso 1 1 calc . . .
C20 C 0.3339(3) 0.0872(4) 0.2371(3) 0.0411(12) Uani 1 1 d . . .
H20 H 0.3090 0.1442 0.2451 0.049 Uiso 1 1 calc R . .
C12 C 0.1948(4) -0.0393(5) -0.0317(3) 0.0503(15) Uani 1 1 d . C .
H12A H 0.1691 -0.0507 -0.0794 0.060 Uiso 1 1 calc . . .
H12B H 0.2007 -0.1069 -0.0094 0.060 Uiso 1 1 calc . . .
C3 C 0.4835(3) 0.3415(5) 0.1516(3) 0.0523(15) Uani 1 1 d . . .
H3 H 0.5248 0.3817 0.1657 0.063 Uiso 1 1 calc R . .
N3 N 0.1850(2) 0.0570(4) 0.0697(2) 0.0432(11) Uani 1 1 d . C .
H3N H 0.1992 -0.0054 0.0910 0.052 Uiso 1 1 calc R . .
C17 C 0.4048(3) -0.0831(4) 0.2145(3) 0.0369(11) Uani 1 1 d . . .
H17 H 0.4279 -0.1416 0.2058 0.044 Uiso 1 1 calc R . .
O3 O 0.3695(4) 0.3116(7) 0.4355(3) 0.112(3) Uani 1 1 d . . .
C4 C 0.4257(3) 0.3679(5) 0.1700(3) 0.0490(14) Uani 1 1 d . . .
H4 H 0.4279 0.4263 0.1971 0.059 Uiso 1 1 calc R . .
C10 C 0.1324(4) 0.0987(7) 0.0973(5) 0.076(2) Uani 1 1 d . . .
H10A H 0.099(2) 0.135(2) 0.063(2) 0.091 Uiso 1 1 calc R B 1
H10B H 0.1094(16) 0.042(4) 0.1074(8) 0.091 Uiso 1 1 calc R B 1
C11 C 0.1499(3) 0.0298(5) -0.0039(3) 0.0522(15) Uani 1 1 d . . .
H11A H 0.1390 0.0942 -0.0299 0.063 Uiso 1 1 calc . . .
H11B H 0.1053 -0.0056 -0.0100 0.063 Uiso 1 1 calc . . .
C9B C 0.1176(6) 0.2086(9) 0.0905(6) 0.052(3) Uani 0.55 1 d P C 2
H9B1 H 0.0727 0.2222 0.0968 0.063 Uiso 0.55 1 calc PR C 2
H9B2 H 0.1131 0.2310 0.0453 0.063 Uiso 0.55 1 calc PR C 2
C9A C 0.1529(9) 0.1652(18) 0.1547(8) 0.077(5) Uani 0.45 1 d P C 1
H9A1 H 0.1905 0.1308 0.1908 0.092 Uiso 0.45 1 calc PR C 1
H9A2 H 0.1125 0.1732 0.1697 0.092 Uiso 0.45 1 calc PR C 1
Cl3 Cl 0.5000 0.0000 0.0000 0.0598(7) Uani 1 2 d SD . .
Cl2 Cl 0.0113(2) 0.1397(2) 0.23575(18) 0.0541(8) Uani 0.50 1 d P . .
O9 O 0.4921(5) -0.0105(7) 0.0679(4) 0.052(2) Uani 0.50 1 d P . .
O11 O 0.5764(5) -0.0215(9) 0.0171(6) 0.074(3) Uani 0.50 1 d P . .
O10 O 0.5373(6) 0.0912(11) 0.0362(6) 0.085(4) Uani 0.50 1 d P . .
O7 O 0.0062(6) 0.2220(8) 0.1947(6) 0.116(2) Uani 0.70 1 d P . .
O6 O 0.0478(6) 0.0585(8) 0.2193(6) 0.116(2) Uani 0.70 1 d P . .
O12 O 0.5270(6) -0.0853(9) 0.0295(4) 0.073(3) Uani 0.50 1 d PD . .
O8 O 0.0650(7) 0.1293(9) 0.2918(7) 0.116(2) Uani 0.60 1 d P . .

loop_
_atom_site_aniso_label
_atom_site_aniso_U_11
_atom_site_aniso_U_22
_atom_site_aniso_U_33
_atom_site_aniso_U_23
_atom_site_aniso_U_13
_atom_site_aniso_U_12
Co1 0.0413(4) 0.0315(4) 0.0293(4) 0.0026(3) 0.0136(3) -0.0018(3)
Cl1 0.0837(11) 0.0524(9) 0.0393(7) 0.0094(6) 0.0325(7) 0.0327(8)
O1 0.048(2) 0.047(2) 0.038(2) 0.0181(17) 0.0074(17) -0.0087(17)
N4 0.042(2) 0.034(2) 0.028(2) -0.0031(17) 0.0159(17) -0.0103(18)
N5 0.041(2) 0.031(2) 0.033(2) -0.0008(17) 0.0135(18) -0.0007(17)
N1 0.042(2) 0.031(2) 0.033(2) 0.0003(17) 0.0123(18) -0.0025(18)
C18 0.037(3) 0.045(3) 0.036(3) 0.007(2) 0.010(2) 0.003(2)
O4 0.077(3) 0.063(3) 0.074(3) 0.003(2) 0.034(3) 0.029(2)
O5 0.066(3) 0.070(3) 0.072(3) 0.000(2) 0.032(3) 0.007(2)
C14 0.039(3) 0.033(3) 0.033(2) -0.004(2) 0.017(2) -0.009(2)
C19 0.055(3) 0.048(3) 0.030(3) 0.001(2) 0.017(2) 0.003(3)
C5 0.054(3) 0.033(3) 0.031(3) 0.002(2) 0.011(2) 0.009(2)
C16 0.037(3) 0.032(2) 0.035(3) -0.003(2) 0.017(2) -0.006(2)
C7 0.075(4) 0.039(3) 0.036(3) 0.001(2) 0.022(3) 0.014(3)
C6 0.055(3) 0.030(3) 0.034(3) 0.006(2) 0.015(2) 0.007(2)
N2 0.047(3) 0.042(3) 0.040(2) 0.006(2) 0.022(2) 0.008(2)
C8 0.072(5) 0.061(4) 0.088(5) -0.010(4) 0.051(4) 0.007(4)
C1 0.045(3) 0.035(3) 0.049(3) -0.002(2) 0.018(2) 0.000(2)
O2 0.185(8) 0.066(4) 0.149(7) 0.024(4) 0.112(6) 0.001(4)
C15 0.057(3) 0.039(3) 0.044(3) -0.011(2) 0.016(3) -0.001(3)
C2 0.043(3) 0.042(3) 0.058(4) 0.000(3) 0.016(3) -0.002(2)
C13 0.060(3) 0.042(3) 0.029(3) -0.004(2) 0.016(2) -0.013(3)
C20 0.054(3) 0.042(3) 0.031(3) 0.000(2) 0.019(2) 0.006(2)
C12 0.065(4) 0.047(3) 0.033(3) -0.002(2) 0.008(3) -0.019(3)
C3 0.045(3) 0.045(3) 0.056(4) -0.001(3) 0.003(3) -0.008(3)
N3 0.041(2) 0.050(3) 0.040(2) 0.004(2) 0.016(2) -0.006(2)
C17 0.035(3) 0.036(3) 0.041(3) 0.001(2) 0.013(2) 0.002(2)
O3 0.129(6) 0.142(6) 0.050(3) -0.007(4) 0.012(3) 0.059(5)
C4 0.057(4) 0.036(3) 0.045(3) -0.003(2) 0.006(3) -0.002(3)
C10 0.053(4) 0.079(5) 0.107(7) -0.024(5) 0.041(4) -0.020(4)
C11 0.048(3) 0.051(4) 0.048(3) 0.006(3) 0.004(3) -0.015(3)
C9B 0.043(6) 0.058(7) 0.058(7) 0.017(5) 0.019(5) 0.009(5)
C9A 0.046(8) 0.137(17) 0.054(9) -0.010(10) 0.026(7) -0.021(10)
Cl3 0.0460(11) 0.0878(18) 0.0494(12) -0.0247(13) 0.0213(10) -0.0018(12)
Cl2 0.074(2) 0.0293(12) 0.066(2) -0.0055(12) 0.0333(16) -0.0116(13)
O9 0.059(5) 0.058(5) 0.040(4) -0.012(4) 0.019(4) 0.007(4)
O11 0.050(5) 0.079(7) 0.106(8) -0.034(6) 0.042(6) -0.014(5)
O10 0.060(6) 0.123(10) 0.070(7) -0.052(7) 0.019(5) -0.008(6)
O7 0.122(5) 0.088(4) 0.122(5) 0.044(4) 0.022(4) 0.027(4)
O6 0.122(5) 0.088(4) 0.122(5) 0.044(4) 0.022(4) 0.027(4)
O12 0.083(7) 0.107(9) 0.033(4) 0.015(5) 0.027(5) 0.041(7)
O8 0.122(5) 0.088(4) 0.122(5) 0.044(4) 0.022(4) 0.027(4)

loop_
_atom_type_symbol
_atom_type_description
_atom_type_scat_dispersion_real
_atom_type_scat_dispersion_imag
_atom_type_scat_source
C C 0.0033 0.0016 'International Tables Vol C Tables 4.2.6.8 and 6.1.1.4'
H H 0.0000 0.0000 'International Tables Vol C Tables 4.2.6.8 and 6.1.1.4'
N N 0.0061 0.0033 'International Tables Vol C Tables 4.2.6.8 and 6.1.1.4'
O O 0.0106 0.0060 'International Tables Vol C Tables 4.2.6.8 and 6.1.1.4'
Cl Cl 0.1484 0.1585 'International Tables Vol C Tables 4.2.6.8 and 6.1.1.4'
Co Co 0.3494 0.9721 'International Tables Vol C Tables 4.2.6.8 and 6.1.1.4'

loop_
_geom_angle_atom_site_label_1
_geom_angle_atom_site_label_2
_geom_angle_atom_site_label_3
_geom_angle
_geom_angle_site_symmetry_1
_geom_angle_site_symmetry_3
O1 Co1 N1 94.29(17) . .
O1 Co1 N4 95.65(18) . .
N1 Co1 N4 96.20(18) . .
O1 Co1 N2 88.59(19) . .
N1 Co1 N2 81.53(19) . .
N4 Co1 N2 175.35(19) . .
O1 Co1 N5 176.48(18) . .
N1 Co1 N5 86.04(18) . .
N4 Co1 N5 80.83(17) . .
N2 Co1 N5 94.93(18) . .
O1 Co1 N3 86.67(18) . .
N1 Co1 N3 178.8(2) . .
N4 Co1 N3 82.92(19) . .
N2 Co1 N3 99.3(2) . .
N5 Co1 N3 92.96(19) . .
O2 Cl1 O4 117.5(5) . .
O2 Cl1 O5 110.2(4) . .
O4 Cl1 O5 106.8(3) . .
O2 Cl1 O3 110.7(5) . .
O4 Cl1 O3 107.4(4) . .
O5 Cl1 O3 103.2(4) . .
O1 O1 Co1 113.0(4) 7 .
C14 N4 C13 122.0(4) . .
C14 N4 Co1 118.3(3) . .
C13 N4 Co1 117.9(4) . .
C20 N5 C16 118.3(4) . .
C20 N5 Co1 127.7(4) . .
C16 N5 Co1 113.4(3) . .
C1 N1 C5 119.1(5) . .
C1 N1 Co1 126.4(4) . .
C5 N1 Co1 114.5(4) . .
C19 C18 C17 119.1(5) . .
N4 C14 C16 113.4(4) . .
N4 C14 C15 127.2(5) . .
C16 C14 C15 119.3(5) . .
C18 C19 C20 119.2(5) . .
N1 C5 C4 121.0(5) . .
N1 C5 C6 113.3(5) . .
C4 C5 C6 125.6(5) . .
N5 C16 C17 121.9(5) . .
N5 C16 C14 113.0(4) . .
C17 C16 C14 125.0(5) . .
N2 C6 C5 114.2(5) . .
N2 C6 C7 124.0(5) . .
C5 C6 C7 121.8(5) . .
C6 N2 C8 119.1(5) . .
C6 N2 Co1 116.3(4) . .
C8 N2 Co1 124.5(4) . .
N2 C8 C9A 106.0(8) . .
N2 C8 C9B 112.6(6) . .
C9A C8 C9B 53.6(8) . .
N1 C1 C2 121.8(5) . .
C3 C2 C1 120.0(6) . .
N4 C13 C12 105.7(4) . .
N5 C20 C19 122.2(5) . .
C11 C12 C13 114.7(5) . .
C2 C3 C4 118.4(6) . .
C10 N3 C11 110.5(5) . .
C10 N3 Co1 115.5(4) . .
C11 N3 Co1 114.0(3) . .
C16 C17 C18 119.2(5) . .
C3 C4 C5 119.7(5) . .
C9A C10 C9B 59.1(10) . .
C9A C10 N3 121.4(8) . .
C9B C10 N3 117.9(8) . .
N3 C11 C12 114.0(5) . .
C10 C9B C8 111.4(8) . .
C10 C9A C8 115.6(12) . .
O12 Cl3 O12 180.0(14) 5_655 .
O12 Cl3 O10 112.0(7) 5_655 5_655
O12 Cl3 O10 68.0(7) . 5_655
O12 Cl3 O10 68.0(7) 5_655 .
O12 Cl3 O10 112.0(7) . .
O10 Cl3 O10 180.0(13) 5_655 .
O12 Cl3 O11 59.5(7) 5_655 5_655
O12 Cl3 O11 120.5(7) . 5_655
O10 Cl3 O11 73.7(6) 5_655 5_655
O10 Cl3 O11 106.3(6) . 5_655
O12 Cl3 O11 120.5(7) 5_655 .
O12 Cl3 O11 59.5(7) . .
O10 Cl3 O11 106.3(6) 5_655 .
O10 Cl3 O11 73.7(6) . .
O11 Cl3 O11 180.0(11) 5_655 .
O12 Cl3 O9 112.0(5) 5_655 .
O12 Cl3 O9 68.0(5) . .
O10 Cl3 O9 103.0(6) 5_655 .
O10 Cl3 O9 77.0(6) . .
O11 Cl3 O9 78.7(6) 5_655 .
O11 Cl3 O9 101.3(6) . .
O12 Cl3 O9 68.0(5) 5_655 5_655
O12 Cl3 O9 112.0(5) . 5_655
O10 Cl3 O9 77.0(6) 5_655 5_655
O10 Cl3 O9 103.0(6) . 5_655
O11 Cl3 O9 101.3(6) 5_655 5_655
O11 Cl3 O9 78.7(6) . 5_655
O9 Cl3 O9 180.0(6) . 5_655
O8 Cl2 O7 121.3(8) . .
O8 Cl2 O6 78.9(8) . .
O7 Cl2 O6 110.6(7) . .
O8 Cl2 O8 141.7(6) . 2
O7 Cl2 O8 88.9(8) . 2
O6 Cl2 O8 114.2(7) . 2
O8 Cl2 O7 71.1(7) . 2
O7 Cl2 O7 94.2(9) . 2
O6 Cl2 O7 148.2(6) . 2
O8 Cl2 O7 84.8(6) 2 2
O8 Cl2 O6 87.5(7) . 2
O7 Cl2 O6 140.5(6) . 2
O6 Cl2 O6 100.4(8) . 2
O8 Cl2 O6 55.6(7) 2 2
O7 Cl2 O6 68.6(4) 2 2

loop_
_geom_bond_atom_site_label_1
_geom_bond_atom_site_label_2
_geom_bond_distance
_geom_bond_site_symmetry_2
Co1 O1 1.885(4) .
Co1 N1 1.923(4) .
Co1 N4 1.930(4) .
Co1 N2 1.951(5) .
Co1 N5 1.980(4) .
Co1 N3 1.996(4) .
Cl1 O2 1.361(7) .
Cl1 O4 1.426(5) .
Cl1 O5 1.442(5) .
Cl1 O3 1.482(7) .
O1 O1 1.439(7) 7
N4 C14 1.290(7) .
N4 C13 1.470(6) .
N5 C20 1.341(7) .
N5 C16 1.363(6) .
N1 C1 1.334(7) .
N1 C5 1.356(7) .
C18 C19 1.369(8) .
C18 C17 1.392(7) .
C14 C16 1.480(7) .
C14 C15 1.489(7) .
C19 C20 1.393(8) .
C5 C4 1.391(8) .
C5 C6 1.466(8) .
C16 C17 1.376(7) .
C7 C6 1.492(7) .
C6 N2 1.280(7) .
N2 C8 1.496(8) .
C8 C9A 1.53(2) .
C8 C9B 1.587(14) .
C1 C2 1.388(8) .
C2 C3 1.372(9) .
C13 C12 1.542(8) .
C12 C11 1.514(10) .
C3 C4 1.385(10) .
N3 C10 1.470(9) .
N3 C11 1.506(8) .
C10 C9A 1.418(19) .
C10 C9B 1.430(15) .
Cl3 O12 1.277(10) 5_655
Cl3 O12 1.277(10) .
Cl3 O10 1.449(11) 5_655
Cl3 O10 1.449(11) .
Cl3 O11 1.471(10) 5_655
Cl3 O11 1.471(10) .
Cl3 O9 1.500(8) .
Cl3 O9 1.500(8) 5_655
Cl2 O8 1.300(13) .
Cl2 O7 1.342(10) .
Cl2 O6 1.381(12) .
Cl2 O8 1.439(14) 2
Cl2 O7 1.933(11) 2
Cl2 O6 2.038(13) 2
O7 Cl2 1.933(11) 2
O6 Cl2 2.038(13) 2
O8 Cl2 1.439(14) 2

loop_
_geom_torsion_atom_site_label_1
_geom_torsion_atom_site_label_2
_geom_torsion_atom_site_label_3
_geom_torsion_atom_site_label_4
_geom_torsion
_geom_torsion_site_symmetry_1
_geom_torsion_site_symmetry_4
N1 Co1 O1 O1 1.3(5) . 7
N4 Co1 O1 O1 -95.4(5) . 7
N2 Co1 O1 O1 82.7(5) . 7
N5 Co1 O1 O1 -94(3) . 7
N3 Co1 O1 O1 -177.9(5) . 7
O1 Co1 N4 C14 178.2(4) . .
N1 Co1 N4 C14 83.2(4) . .
N2 Co1 N4 C14 23(2) . .
N5 Co1 N4 C14 -1.7(4) . .
N3 Co1 N4 C14 -95.9(4) . .
O1 Co1 N4 C13 -17.0(4) . .
N1 Co1 N4 C13 -111.9(4) . .
N2 Co1 N4 C13 -173(2) . .
N5 Co1 N4 C13 163.1(4) . .
N3 Co1 N4 C13 68.9(4) . .
O1 Co1 N5 C20 177(54) . .
N1 Co1 N5 C20 81.6(5) . .
N4 Co1 N5 C20 178.6(5) . .
N2 Co1 N5 C20 0.5(5) . .
N3 Co1 N5 C20 -99.1(5) . .
O1 Co1 N5 C16 6(3) . .
N1 Co1 N5 C16 -89.6(4) . .
N4 Co1 N5 C16 7.3(3) . .
N2 Co1 N5 C16 -170.7(3) . .
N3 Co1 N5 C16 89.7(4) . .
O1 Co1 N1 C1 -89.4(5) . .
N4 Co1 N1 C1 6.8(5) . .
N2 Co1 N1 C1 -177.3(5) . .
N5 Co1 N1 C1 87.1(5) . .
N3 Co1 N1 C1 51(9) . .
O1 Co1 N1 C5 91.7(4) . .
N4 Co1 N1 C5 -172.1(4) . .
N2 Co1 N1 C5 3.8(4) . .
N5 Co1 N1 C5 -91.8(4) . .
N3 Co1 N1 C5 -128(9) . .
C13 N4 C14 C16 -168.0(4) . .
Co1 N4 C14 C16 -3.8(5) . .
C13 N4 C14 C15 8.8(8) . .
Co1 N4 C14 C15 173.0(4) . .
C17 C18 C19 C20 1.0(8) . .
C1 N1 C5 C4 -3.0(8) . .
Co1 N1 C5 C4 176.1(4) . .
C1 N1 C5 C6 176.2(5) . .
Co1 N1 C5 C6 -4.8(5) . .
C20 N5 C16 C17 0.0(7) . .
Co1 N5 C16 C17 172.1(4) . .
C20 N5 C16 C14 176.7(4) . .
Co1 N5 C16 C14 -11.1(5) . .
N4 C14 C16 N5 9.9(6) . .
C15 C14 C16 N5 -167.2(5) . .
N4 C14 C16 C17 -173.5(5) . .
C15 C14 C16 C17 9.4(7) . .
N1 C5 C6 N2 3.1(7) . .
C4 C5 C6 N2 -177.7(5) . .
N1 C5 C6 C7 -174.0(5) . .
C4 C5 C6 C7 5.1(8) . .
C5 C6 N2 C8 -177.0(5) . .
C7 C6 N2 C8 0.1(8) . .
C5 C6 N2 Co1 0.0(6) . .
C7 C6 N2 Co1 177.1(4) . .
O1 Co1 N2 C6 -96.6(4) . .
N1 Co1 N2 C6 -2.0(4) . .
N4 Co1 N2 C6 59(2) . .
N5 Co1 N2 C6 83.2(4) . .
N3 Co1 N2 C6 177.0(4) . .
O1 Co1 N2 C8 80.2(5) . .
N1 Co1 N2 C8 174.8(5) . .
N4 Co1 N2 C8 -124(2) . .
N5 Co1 N2 C8 -100.0(5) . .
N3 Co1 N2 C8 -6.2(5) . .
C6 N2 C8 C9A -145.2(8) . .
Co1 N2 C8 C9A 38.1(10) . .
C6 N2 C8 C9B 158.1(6) . .
Co1 N2 C8 C9B -18.6(9) . .
C5 N1 C1 C2 2.2(8) . .
Co1 N1 C1 C2 -176.7(4) . .
N1 C1 C2 C3 -0.6(9) . .
C14 N4 C13 C12 89.4(6) . .
Co1 N4 C13 C12 -74.8(5) . .
C16 N5 C20 C19 1.6(8) . .
Co1 N5 C20 C19 -169.3(4) . .
C18 C19 C20 N5 -2.1(9) . .
N4 C13 C12 C11 57.2(6) . .
C1 C2 C3 C4 -0.3(9) . .
O1 Co1 N3 C10 -91.7(5) . .
N1 Co1 N3 C10 128(9) . .
N4 Co1 N3 C10 172.1(5) . .
N2 Co1 N3 C10 -3.7(6) . .
N5 Co1 N3 C10 91.8(5) . .
O1 Co1 N3 C11 37.9(4) . .
N1 Co1 N3 C11 -103(9) . .
N4 Co1 N3 C11 -58.2(4) . .
N2 Co1 N3 C11 125.9(4) . .
N5 Co1 N3 C11 -138.6(4) . .
N5 C16 C17 C18 -1.0(8) . .
C14 C16 C17 C18 -177.4(5) . .
C19 C18 C17 C16 0.5(8) . .
C2 C3 C4 C5 -0.4(9) . .
N1 C5 C4 C3 2.1(8) . .
C6 C5 C4 C3 -177.0(5) . .
C11 N3 C10 C9A -155.8(12) . .
Co1 N3 C10 C9A -24.5(14) . .
C11 N3 C10 C9B -86.7(9) . .
Co1 N3 C10 C9B 44.5(10) . .
C10 N3 C11 C12 -164.6(6) . .
Co1 N3 C11 C12 63.3(6) . .
C13 C12 C11 N3 -56.2(6) . .
C9A C10 C9B C8 34.4(9) . .
N3 C10 C9B C8 -77.4(11) . .
N2 C8 C9B C10 59.7(10) . .
C9A C8 C9B C10 -33.9(10) . .
C9B C10 C9A C8 -37.2(11) . .
N3 C10 C9A C8 68.7(18) . .
N2 C8 C9A C10 -71.1(14) . .
C9B C8 C9A C10 35.5(10) . .
O12 Cl3 O9 O12 180.0 5_655 .
O10 Cl3 O9 O12 59.5(8) 5_655 .
O10 Cl3 O9 O12 -120.5(8) . .
O11 Cl3 O9 O12 129.6(7) 5_655 .
O11 Cl3 O9 O12 -50.4(7) . .
O9 Cl3 O9 O12 -83.3(6) 5_655 .
O12 Cl3 O11 O12 180.0 5_655 .
O10 Cl3 O11 O12 -51.3(8) 5_655 .
O10 Cl3 O11 O12 128.7(8) . .
O11 Cl3 O11 O12 138(100) 5_655 .
O9 Cl3 O11 O12 56.0(7) . .
O9 Cl3 O11 O12 -124.0(7) 5_655 .
O12 Cl3 O11 O10 51.3(8) 5_655 .
O12 Cl3 O11 O10 -128.7(8) . .
O10 Cl3 O11 O10 180.0 5_655 .
O11 Cl3 O11 O10 9(100) 5_655 .
O9 Cl3 O11 O10 -72.7(7) . .
O9 Cl3 O11 O10 107.3(7) 5_655 .
O12 Cl3 O10 O12 180.0 . 5_655
O10 Cl3 O10 O12 46(100) 5_655 5_655
O11 Cl3 O10 O12 -46.6(7) 5_655 5_655
O11 Cl3 O10 O12 133.4(7) . 5_655
O9 Cl3 O10 O12 -120.5(6) . 5_655
O9 Cl3 O10 O12 59.5(6) 5_655 5_655
O12 Cl3 O10 O11 -133.4(7) 5_655 .
O12 Cl3 O10 O11 46.6(7) . .
O10 Cl3 O10 O11 -87(100) 5_655 .
O11 Cl3 O10 O11 180.0 5_655 .
O9 Cl3 O10 O11 106.1(6) . .
O9 Cl3 O10 O11 -73.9(6) 5_655 .
O12 O11 O10 Cl3 -38.7(6) . .
O12 O11 O10 O12 -72.9(9) . 5_655
Cl3 O11 O10 O12 -34.2(6) . 5_655
O8 Cl2 O7 Cl2 -97.7(11) . 2
O6 Cl2 O7 Cl2 173.0(11) . 2
O8 Cl2 O7 Cl2 57.4(8) 2 2
O7 Cl2 O7 Cl2 -27.3(8) 2 2
O6 Cl2 O7 Cl2 33.5(8) 2 2
Cl2 Cl2 O6 O8 -68.2(11) 2 .
O7 Cl2 O6 O8 119.5(9) . .
O8 Cl2 O6 O8 -142.1(9) 2 .
O7 Cl2 O6 O8 -19.5(12) 2 .
O6 Cl2 O6 O8 -85.3(7) 2 .
O8 Cl2 O6 Cl2 68.2(11) . 2
O7 Cl2 O6 Cl2 -172.3(13) . 2
O8 Cl2 O6 Cl2 -73.8(10) 2 2
O7 Cl2 O6 Cl2 48.8(10) 2 2
O6 Cl2 O6 Cl2 -17.1(9) 2 2
O12 Cl3 O12 O11 -27(100) 5_655 .
O10 Cl3 O12 O11 126.1(7) 5_655 .
O10 Cl3 O12 O11 -53.9(7) . .
O11 Cl3 O12 O11 180.0 5_655 .
O9 Cl3 O12 O11 -118.8(7) . .
O9 Cl3 O12 O11 61.2(7) 5_655 .
O12 Cl3 O12 O10 -153(100) 5_655 5_655
O10 Cl3 O12 O10 180.0 . 5_655
O11 Cl3 O12 O10 53.9(7) 5_655 5_655
O11 Cl3 O12 O10 -126.1(7) . 5_655
O9 Cl3 O12 O10 115.2(7) . 5_655
O9 Cl3 O12 O10 -64.8(7) 5_655 5_655
O12 Cl3 O12 O9 92(100) 5_655 .
O10 Cl3 O12 O9 -115.2(7) 5_655 .
O10 Cl3 O12 O9 64.8(7) . .
O11 Cl3 O12 O9 -61.2(7) 5_655 .
O11 Cl3 O12 O9 118.8(7) . .
O9 Cl3 O12 O9 180.0 5_655 .
O10 O11 O12 Cl3 38.4(5) . .
Cl3 O11 O12 O10 47.8(6) . 5_655
O10 O11 O12 O10 86.2(8) . 5_655
Cl3 O11 O12 O9 -53.0(5) . .
O10 O11 O12 O9 -14.7(8) . .
Cl3 O9 O12 O11 55.9(7) . .
Cl3 O9 O12 O10 -53.0(6) . 5_655
O7 Cl2 O8 Cl2 119.9(7) . 2
O6 Cl2 O8 Cl2 -132.5(5) . 2
O8 Cl2 O8 Cl2 -17.3(15) 2 2
O7 Cl2 O8 Cl2 36.8(4) 2 2
O6 Cl2 O8 Cl2 -31.4(3) 2 2
Cl2 Cl2 O8 O6 132.5(5) 2 .
O7 Cl2 O8 O6 -107.5(9) . .
O8 Cl2 O8 O6 115.3(14) 2 .
O7 Cl2 O8 O6 169.3(7) 2 .
O6 Cl2 O8 O6 101.1(8) 2 .
Cl2 O6 O8 Cl2 -26.4(4) 2 .
Cl2 O6 O8 Cl2 26.4(4) . 2
